data_9015798
loop_
_publ_author_name
'Antao, S. M.'
'Hassan, I.'

_publ_section_title
;
 Complete Al-Si order in scapolite Me37.5, ideally Ca3Na5[Al8Si16O48]Cl(CO3),
 and implications for antiphase domain boundaries (APBs)
;
_journal_name_full 'The Canadian Mineralogist'
_journal_page_first 581
_journal_page_last 586
_journal_paper_doi 10.3749/canmin.49.2.581
_journal_volume 49
_journal_year 2011
_chemical_compound_source 'Lake Clear, Ontario, Canada'
_chemical_formula_sum 'C0.409 Al4 Ca1.352 Cl0.55 Fe0.012 K0.16 Na2.188 O25.388 S0.04 Si8 Sr0.016'
_chemical_name_mineral Marialite
_space_group_IT_number 86
_symmetry_space_group_name_Hall '-P 4bc'
_symmetry_space_group_name_H-M 'P 42/n :2'
_cell_angle_alpha 90
_cell_angle_beta 90
_cell_angle_gamma 90
_cell_formula_units_Z 2
_cell_length_a 12.07899
_cell_length_b 12.07899
_cell_length_c 7.583467
_cell_volume 1106.443
_database_code_amcsd 0018479
_exptl_crystal_density_diffrn 2.633
_cod_original_sg_symbol_H-M 'P 42/n'
_cod_original_formula_sum 'Cl.55 S.04 C.409 Fe.012 Sr.016 Ca1.352 Na2.188 K.16 Si8 Al4 O25.388'
_cod_database_code 9015798

loop_
_space_group_symop_operation_xyz
x,y,z
y,1/2-x,1/2-z
-y,1/2+x,1/2+z
1/2+x,1/2+y,-z
1/2-x,1/2-y,z
1/2-y,x,1/2-z
1/2+y,-x,1/2+z
-x,-y,-z

loop_
_atom_site_label
_atom_site_fract_x
_atom_site_fract_y
_atom_site_fract_z
_atom_site_occupancy
_atom_site_U_iso_or_equiv
_atom_site_type_symbol
_atom_site_attached_hydrogens
ClA 0.75000 0.75000 0.75000 0.55000 0.05710 Cl 0
SA 0.75000 0.75000 0.75000 0.04000 0.05710 S 0
CA 0.75000 0.75000 0.75000 0.40900 0.05710 C 0
FeM 0.61414 0.53529 0.76320 0.00300 0.02010 Fe 0
SrM 0.61414 0.53529 0.76320 0.00400 0.02010 Sr 0
CaM 0.61414 0.53529 0.76320 0.33800 0.02010 Ca 0
NaM 0.61414 0.53529 0.76320 0.54700 0.02010 Na 0
KM 0.61414 0.53529 0.76320 0.04000 0.02010 K 0
Si1 0.58983 0.65957 0.24850 1.00000 0.00770 Si 0
Al2 0.91010 0.16590 0.04940 1.00000 0.00890 Al 0
Si3 0.66266 0.08550 0.96160 1.00000 0.00890 Si 0
O1 0.70850 0.59970 0.25160 1.00000 0.01780 O 0
O2 0.94370 0.12510 0.26410 1.00000 0.01780 O 0
O3 0.60130 0.19010 0.04310 1.00000 0.02210 O 0
O4 0.79450 0.09890 0.96580 1.00000 0.01820 O 0
O5 0.52020 0.61740 0.07850 1.00000 0.02090 O 0
O6 0.62450 0.97840 0.07250 1.00000 0.02340 O 0
O7C 0.84520 0.79500 0.80020 0.34700 0.05710 O 0

loop_
_cod_changelog_entry_id
_cod_changelog_entry_author
_cod_changelog_entry_date
_cod_changelog_entry_text
1
;cod-tools version 3.8.0
Id: cif_guess_AMCSD_atom_types 9581 2023-05-17 12:35:41Z saulius
;
2023-05-23T09:20:11+03:00
;Derived atom types and hydrogen counts
from atom names that follow the AMCSD naming convention
(Wat == water, O-H == hydroxyl).
;

loop_
_cod_related_entry_id
_cod_related_entry_database
_cod_related_entry_code
1 AMCSD 0018479
